data_2239838
loop_
_publ_author_name
'Choi, Hong Dae'
'Lee, Uk'

_publ_section_title
;
 Crystal structure of
 5-chloro-2-(3-fluorophenyl)-3-methylsulfinyl-1-benzofuran
;
_journal_coeditor_code ZQ2226
_journal_issue 9
_journal_name_full 'Acta Crystallographica Section E'
_journal_page_first o991
_journal_page_last o992
_journal_paper_doi 10.1107/S1600536814017966
_journal_volume 70
_journal_year 2014
_chemical_formula_iupac 'C15 H10 Cl F O2 S'
_chemical_formula_moiety 'C15 H10 Cl F O2 S'
_chemical_formula_sum 'C15 H10 Cl F O2 S'
_chemical_formula_weight 308.74
_chemical_name_systematic
;
5-Chloro-2-(3-fluorophenyl)-3-methylsulfinyl-1- benzofuran
;
_space_group_IT_number 2
_symmetry_cell_setting triclinic
_symmetry_space_group_name_Hall '-P 1'
_symmetry_space_group_name_H-M 'P -1'
_atom_sites_solution_hydrogens difmap
_atom_sites_solution_primary direct
_atom_sites_solution_secondary difmap
_audit_creation_method 'form.cif (version 2.0)'
_cell_angle_alpha 88.9330(10)
_cell_angle_beta 81.0080(10)
_cell_angle_gamma 66.8590(10)
_cell_formula_units_Z 2
_cell_length_a 8.00380(10)
_cell_length_b 8.43220(10)
_cell_length_c 10.6782(2)
_cell_measurement_reflns_used 6836
_cell_measurement_temperature 173(2)
_cell_measurement_theta_max 28.48
_cell_measurement_theta_min 2.63
_cell_volume 653.812(17)
_computing_cell_refinement '<i>SAINT</i> (Bruker, 2009)'
_computing_data_collection '<i>APEX2</i> (Bruker, 2009)'
_computing_data_reduction '<i>SAINT</i> (Bruker, 2009)'
_computing_molecular_graphics
;
<i>ORTEP-3 for Windows</i>  (Farrugia, 2012) and
<i>DIAMOND</i> (Brandenburg, 1998)
;
_computing_publication_material '<i>SHELXL97</i> (Sheldrick, 2008)'
_computing_structure_refinement '<i>SHELXL97</i> (Sheldrick, 2008)'
_computing_structure_solution '<i>SHELXS97</i> (Sheldrick, 2008)'
_diffrn_ambient_temperature 173(2)
_diffrn_detector_area_resol_mean 10.0
_diffrn_measured_fraction_theta_full 0.991
_diffrn_measured_fraction_theta_max 0.991
_diffrn_measurement_device_type 'Bruker SMART APEXII CCD'
_diffrn_measurement_method '\f and \w scans'
_diffrn_radiation_monochromator 'graphite multilayer'
_diffrn_radiation_source 'rotating anode'
_diffrn_radiation_type MoK\a
_diffrn_radiation_wavelength 0.71073
_diffrn_reflns_av_R_equivalents 0.0224
_diffrn_reflns_av_sigmaI/netI 0.0193
_diffrn_reflns_limit_h_max 10
_diffrn_reflns_limit_h_min -10
_diffrn_reflns_limit_k_max 11
_diffrn_reflns_limit_k_min -11
_diffrn_reflns_limit_l_max 13
_diffrn_reflns_limit_l_min -14
_diffrn_reflns_number 11737
_diffrn_reflns_theta_full 28.00
_diffrn_reflns_theta_max 28.00
_diffrn_reflns_theta_min 1.93
_diffrn_standards_number 0
_exptl_absorpt_coefficient_mu 0.460
_exptl_absorpt_correction_T_max 0.8629
_exptl_absorpt_correction_T_min 0.8127
_exptl_absorpt_correction_type multi-scan
_exptl_absorpt_process_details '(<i>SADABS</i>; Bruker, 2009)'
_exptl_crystal_colour colourless
_exptl_crystal_density_diffrn 1.568
_exptl_crystal_density_method 'not measured'
_exptl_crystal_description block
_exptl_crystal_F_000 316
_exptl_crystal_size_max 0.47
_exptl_crystal_size_mid 0.34
_exptl_crystal_size_min 0.33
_refine_diff_density_max 0.304
_refine_diff_density_min -0.438
_refine_ls_extinction_method none
_refine_ls_goodness_of_fit_ref 1.067
_refine_ls_hydrogen_treatment constr
_refine_ls_matrix_type full
_refine_ls_number_parameters 182
_refine_ls_number_reflns 3124
_refine_ls_number_restraints 0
_refine_ls_restrained_S_all 1.067
_refine_ls_R_factor_all 0.0345
_refine_ls_R_factor_gt 0.0320
_refine_ls_shift/su_max 0.000
_refine_ls_shift/su_mean 0.000
_refine_ls_structure_factor_coef Fsqd
_refine_ls_weighting_details 'calc w=1/[\s^2^(Fo^2^)+(0.0458P)^2^+0.2424P] where P=(Fo^2^+2Fc^2^)/3'
_refine_ls_weighting_scheme calc
_refine_ls_wR_factor_gt 0.0839
_refine_ls_wR_factor_ref 0.0857
_reflns_number_gt 2887
_reflns_number_total 3124
_reflns_threshold_expression I>2\s(I)
_cod_data_source_file zq2226sup1.cif
_cod_data_source_block I
_cod_database_code 2239838
_cod_database_fobs_code 2239838

loop_
_symmetry_equiv_pos_as_xyz
'x, y, z'
'-x, -y, -z'

loop_
_atom_site_type_symbol
_atom_site_label
_atom_site_fract_x
_atom_site_fract_y
_atom_site_fract_z
_atom_site_U_iso_or_equiv
_atom_site_adp_type
_atom_site_calc_flag
_atom_site_refinement_flags
_atom_site_occupancy
_atom_site_symmetry_multiplicity
Cl Cl1 0.82187(5) -0.13963(5) -0.02027(3) 0.03515(11) Uani d . 1 2
S S1 0.21038(4) 0.30346(4) 0.39543(3) 0.02300(10) Uani d . 1 2
F F1 0.53226(14) 0.29209(13) 0.95736(8) 0.0395(2) Uani d . 1 2
O O1 0.70635(13) 0.13881(12) 0.49383(9) 0.0234(2) Uani d . 1 2
O O2 0.17787(15) 0.16956(13) 0.32625(11) 0.0325(2) Uani d . 1 2
C C1 0.44633(17) 0.21871(16) 0.40865(12) 0.0210(3) Uani d . 1 2
C C2 0.59652(17) 0.10631(16) 0.31628(12) 0.0210(3) Uani d . 1 2
C C3 0.61509(18) 0.04393(17) 0.19238(13) 0.0231(3) Uani d . 1 2
H H3 0.5120 0.0719 0.1499 0.028 Uiso calc R 1 2
C C4 0.79058(19) -0.06027(18) 0.13484(13) 0.0252(3) Uani d . 1 2
C C5 0.94567(19) -0.10505(18) 0.19490(14) 0.0275(3) Uani d . 1 2
H H5 1.0635 -0.1775 0.1510 0.033 Uiso calc R 1 2
C C6 0.92781(19) -0.04413(18) 0.31773(14) 0.0265(3) Uani d . 1 2
H H6 1.0308 -0.0728 0.3605 0.032 Uiso calc R 1 2
C C7 0.75209(18) 0.06058(16) 0.37470(13) 0.0221(3) Uani d . 1 2
C C8 0.51944(17) 0.23358(16) 0.51261(13) 0.0214(3) Uani d . 1 2
C C9 0.44315(18) 0.32961(17) 0.63441(12) 0.0216(3) Uani d . 1 2
C C10 0.29269(19) 0.48798(18) 0.64645(13) 0.0256(3) Uani d . 1 2
H H10 0.2383 0.5349 0.5740 0.031 Uiso calc R 1 2
C C11 0.2218(2) 0.57761(18) 0.76298(14) 0.0281(3) Uani d . 1 2
H H11 0.1182 0.6846 0.7703 0.034 Uiso calc R 1 2
C C12 0.3016(2) 0.51149(19) 0.86908(14) 0.0296(3) Uani d . 1 2
H H12 0.2542 0.5717 0.9495 0.036 Uiso calc R 1 2
C C13 0.4517(2) 0.35607(19) 0.85427(13) 0.0270(3) Uani d . 1 2
C C14 0.52576(18) 0.26207(17) 0.74107(13) 0.0235(3) Uani d . 1 2
H H14 0.6293 0.1551 0.7350 0.028 Uiso calc R 1 2
C C15 0.2148(2) 0.4624(2) 0.28245(17) 0.0365(4) Uani d . 1 2
H H15A 0.3053 0.4062 0.2070 0.055 Uiso calc R 1 2
H H15B 0.2488 0.5481 0.3205 0.055 Uiso calc R 1 2
H H15C 0.0927 0.5199 0.2581 0.055 Uiso calc R 1 2

loop_
_atom_site_aniso_label
_atom_site_aniso_U_11
_atom_site_aniso_U_22
_atom_site_aniso_U_33
_atom_site_aniso_U_12
_atom_site_aniso_U_13
_atom_site_aniso_U_23
Cl1 0.0340(2) 0.0413(2) 0.02564(19) -0.01237(16) 0.00258(14) -0.00911(14)
S1 0.01657(16) 0.02380(17) 0.02762(18) -0.00635(12) -0.00525(12) 0.00218(12)
F1 0.0448(6) 0.0467(5) 0.0251(4) -0.0123(4) -0.0156(4) 0.0027(4)
O1 0.0190(4) 0.0254(5) 0.0236(5) -0.0056(4) -0.0057(4) -0.0006(4)
O2 0.0296(5) 0.0282(5) 0.0451(6) -0.0133(4) -0.0166(5) 0.0030(4)
C1 0.0169(6) 0.0214(6) 0.0233(6) -0.0058(5) -0.0038(5) 0.0009(5)
C2 0.0181(6) 0.0204(6) 0.0238(6) -0.0069(5) -0.0034(5) 0.0025(5)
C3 0.0220(6) 0.0244(6) 0.0232(6) -0.0091(5) -0.0048(5) 0.0016(5)
C4 0.0268(7) 0.0245(6) 0.0236(6) -0.0104(5) -0.0008(5) -0.0017(5)
C5 0.0206(6) 0.0255(6) 0.0316(7) -0.0058(5) 0.0007(5) -0.0016(5)
C6 0.0189(6) 0.0257(6) 0.0326(7) -0.0058(5) -0.0057(5) 0.0008(5)
C7 0.0213(6) 0.0213(6) 0.0233(6) -0.0077(5) -0.0045(5) 0.0009(5)
C8 0.0178(6) 0.0201(6) 0.0248(6) -0.0058(5) -0.0039(5) 0.0021(5)
C9 0.0205(6) 0.0231(6) 0.0226(6) -0.0099(5) -0.0044(5) 0.0005(5)
C10 0.0248(7) 0.0250(6) 0.0265(7) -0.0082(5) -0.0067(5) 0.0018(5)
C11 0.0252(7) 0.0249(6) 0.0306(7) -0.0065(5) -0.0026(5) -0.0036(5)
C12 0.0303(7) 0.0326(7) 0.0259(7) -0.0132(6) -0.0019(6) -0.0052(5)
C13 0.0296(7) 0.0330(7) 0.0231(7) -0.0155(6) -0.0095(5) 0.0040(5)
C14 0.0214(6) 0.0246(6) 0.0258(7) -0.0096(5) -0.0055(5) 0.0017(5)
C15 0.0326(8) 0.0312(7) 0.0499(10) -0.0138(6) -0.0176(7) 0.0173(7)

loop_
_atom_type_symbol
_atom_type_description
_atom_type_scat_dispersion_real
_atom_type_scat_dispersion_imag
_atom_type_scat_source
C C 0.0033 0.0016 'International Tables Vol C Tables 4.2.6.8 and 6.1.1.4'
H H 0.0000 0.0000 'International Tables Vol C Tables 4.2.6.8 and 6.1.1.4'
O O 0.0106 0.0060 'International Tables Vol C Tables 4.2.6.8 and 6.1.1.4'
F F 0.0171 0.0103 'International Tables Vol C Tables 4.2.6.8 and 6.1.1.4'
S S 0.1246 0.1234 'International Tables Vol C Tables 4.2.6.8 and 6.1.1.4'
Cl Cl 0.1484 0.1585 'International Tables Vol C Tables 4.2.6.8 and 6.1.1.4'

loop_
_geom_angle_atom_site_label_1
_geom_angle_atom_site_label_2
_geom_angle_atom_site_label_3
_geom_angle
O2 S1 C1 107.08(6)
O2 S1 C15 105.95(7)
C1 S1 C15 97.48(7)
C7 O1 C8 106.62(10)
C8 C1 C2 106.92(11)
C8 C1 S1 126.40(10)
C2 C1 S1 126.42(10)
C7 C2 C3 119.41(12)
C7 C2 C1 105.03(11)
C3 C2 C1 135.54(12)
C4 C3 C2 116.67(12)
C4 C3 H3 121.7
C2 C3 H3 121.7
C3 C4 C5 123.22(13)
C3 C4 Cl1 118.56(11)
C5 C4 Cl1 118.22(11)
C6 C5 C4 120.30(13)
C6 C5 H5 119.8
C4 C5 H5 119.8
C7 C6 C5 116.25(12)
C7 C6 H6 121.9
C5 C6 H6 121.9
O1 C7 C6 125.27(12)
O1 C7 C2 110.56(11)
C6 C7 C2 124.14(13)
C1 C8 O1 110.86(11)
C1 C8 C9 133.92(12)
O1 C8 C9 115.20(11)
C10 C9 C14 119.61(12)
C10 C9 C8 121.37(12)
C14 C9 C8 119.01(12)
C11 C10 C9 120.64(13)
C11 C10 H10 119.7
C9 C10 H10 119.7
C10 C11 C12 120.19(13)
C10 C11 H11 119.9
C12 C11 H11 119.9
C13 C12 C11 118.02(13)
C13 C12 H12 121.0
C11 C12 H12 121.0
F1 C13 C14 117.86(13)
F1 C13 C12 118.28(13)
C14 C13 C12 123.86(13)
C13 C14 C9 117.67(12)
C13 C14 H14 121.2
C9 C14 H14 121.2
S1 C15 H15A 109.5
S1 C15 H15B 109.5
H15A C15 H15B 109.5
S1 C15 H15C 109.5
H15A C15 H15C 109.5
H15B C15 H15C 109.5

loop_
_geom_bond_atom_site_label_1
_geom_bond_atom_site_label_2
_geom_bond_distance
Cl1 C4 1.7418(14)
S1 O2 1.4866(11)
S1 C1 1.7652(13)
S1 C15 1.7937(15)
F1 C13 1.3584(16)
O1 C7 1.3724(16)
O1 C8 1.3745(15)
C1 C8 1.3625(18)
C1 C2 1.4439(17)
C2 C7 1.3945(18)
C2 C3 1.3972(18)
C3 C4 1.3794(19)
C3 H3 0.9500
C4 C5 1.402(2)
C5 C6 1.383(2)
C5 H5 0.9500
C6 C7 1.3800(19)
C6 H6 0.9500
C8 C9 1.4568(18)
C9 C10 1.3943(18)
C9 C14 1.4049(18)
C10 C11 1.385(2)
C10 H10 0.9500
C11 C12 1.388(2)
C11 H11 0.9500
C12 C13 1.377(2)
C12 H12 0.9500
C13 C14 1.372(2)
C14 H14 0.9500
C15 H15A 0.9800
C15 H15B 0.9800
C15 H15C 0.9800

loop_
_geom_hbond_atom_site_label_D
_geom_hbond_atom_site_label_H
_geom_hbond_atom_site_label_A
_geom_hbond_site_symmetry_A
_geom_hbond_distance_DH
_geom_hbond_distance_HA
_geom_hbond_distance_DA
_geom_hbond_angle_DHA
C11 H11 O2 2_566 0.95 2.57 3.3470(18) 138.9
C14 H14 O2 2_656 0.95 2.59 3.4884(17) 156.8

loop_
_geom_torsion_atom_site_label_1
_geom_torsion_atom_site_label_2
_geom_torsion_atom_site_label_3
_geom_torsion_atom_site_label_4
_geom_torsion
O2 S1 C1 C8 -138.71(12)
C15 S1 C1 C8 112.01(13)
O2 S1 C1 C2 34.63(13)
C15 S1 C1 C2 -74.66(13)
C8 C1 C2 C7 0.43(14)
S1 C1 C2 C7 -173.96(10)
C8 C1 C2 C3 -178.15(15)
S1 C1 C2 C3 7.5(2)
C7 C2 C3 C4 -0.39(19)
C1 C2 C3 C4 178.04(14)
C2 C3 C4 C5 0.4(2)
C2 C3 C4 Cl1 -179.30(10)
C3 C4 C5 C6 -0.2(2)
Cl1 C4 C5 C6 179.54(11)
C4 C5 C6 C7 -0.1(2)
C8 O1 C7 C6 178.70(13)
C8 O1 C7 C2 0.83(14)
C5 C6 C7 O1 -177.52(12)
C5 C6 C7 C2 0.1(2)
C3 C2 C7 O1 178.08(11)
C1 C2 C7 O1 -0.78(15)
C3 C2 C7 C6 0.2(2)
C1 C2 C7 C6 -178.69(13)
C2 C1 C8 O1 0.06(15)
S1 C1 C8 O1 174.46(9)
C2 C1 C8 C9 178.33(14)
S1 C1 C8 C9 -7.3(2)
C7 O1 C8 C1 -0.54(14)
C7 O1 C8 C9 -179.16(11)
C1 C8 C9 C10 -30.9(2)
O1 C8 C9 C10 147.27(12)
C1 C8 C9 C14 150.28(15)
O1 C8 C9 C14 -31.51(17)
C14 C9 C10 C11 -1.3(2)
C8 C9 C10 C11 179.97(13)
C9 C10 C11 C12 0.9(2)
C10 C11 C12 C13 0.1(2)
C11 C12 C13 F1 178.95(13)
C11 C12 C13 C14 -0.6(2)
F1 C13 C14 C9 -179.35(12)
C12 C13 C14 C9 0.2(2)
C10 C9 C14 C13 0.7(2)
C8 C9 C14 C13 179.52(12)
